data_4033497
loop_
_publ_author_name
'Neuhaus, James D.'
'Angyal, Peter'
'Oost, Rik'
'Maulide, Nuno'

_publ_section_title
;
 (3+2) Cycloadditions of Thiouronium Ylides: A Room-Temperature, One-Pot
 Approach to Dihydrothiophenes.
;
_journal_issue 4
_journal_name_full 'The Journal of organic chemistry'
_journal_page_first 2479
_journal_page_last 2485
_journal_paper_doi 10.1021/acs.joc.7b03255
_journal_volume 83
_journal_year 2018
_chemical_formula_moiety 'C19 H18 N2 O3 S, 0.13(H2 O)'
_chemical_formula_sum 'C19 H18.25 N2 O3.12 S'
_chemical_formula_weight 356.66
_chemical_name_systematic
;
+- ((2R,3R)-5-(dimethylamino)-4-nitro-3-phenyl-2,3-dihydrothiophen-2-yl)
(phenyl)methanone
;
_space_group_crystal_system triclinic
_space_group_IT_number 2
_space_group_name_Hall '-P 1'
_space_group_name_H-M_alt 'P -1'
_symmetry_space_group_name_Hall '-P 1'
_symmetry_space_group_name_H-M 'P -1'
_atom_sites_solution_hydrogens mixed
_atom_sites_solution_primary direct
_audit_creation_date 2017-11-22
_audit_creation_method
;
Olex2 1.2
(compiled 2017.08.10 svn.r3458 for OlexSys, GUI svn.r5381)
;
_cell_angle_alpha 78.820(4)
_cell_angle_beta 76.003(4)
_cell_angle_gamma 68.308(4)
_cell_formula_units_Z 4
_cell_length_a 10.2656(10)
_cell_length_b 10.2864(10)
_cell_length_c 18.0426(18)
_cell_measurement_reflns_used 9233
_cell_measurement_temperature 100.0
_cell_measurement_theta_max 30.065
_cell_measurement_theta_min 2.322
_cell_volume 1706.2(3)
_computing_cell_refinement 'SAINT v7.68A (Bruker, 2009)'
_computing_data_collection APEX2
_computing_data_reduction 'SAINT v7.68A (Bruker, 2009)'
_computing_molecular_graphics 'Olex2 (Dolomanov et al., 2009)'
_computing_publication_material 'Olex2 (Dolomanov et al., 2009)'
_computing_structure_refinement 'XL (Sheldrick, 2008)'
_computing_structure_solution 'XS (Sheldrick, 2008)'
_diffrn_ambient_temperature 100.0
_diffrn_measured_fraction_theta_full 0.998
_diffrn_measured_fraction_theta_max 0.986
_diffrn_measurement_device_type 'Bruker APEX-II CCD'
_diffrn_measurement_method '\f and \w scans'
_diffrn_radiation_monochromator
;
;
_diffrn_radiation_probe x-ray
_diffrn_radiation_type MoK\a
_diffrn_radiation_wavelength 0.71073
_diffrn_reflns_av_R_equivalents 0.0288
_diffrn_reflns_av_unetI/netI 0.0150
_diffrn_reflns_Laue_measured_fraction_full 0.998
_diffrn_reflns_Laue_measured_fraction_max 0.986
_diffrn_reflns_limit_h_max 14
_diffrn_reflns_limit_h_min -14
_diffrn_reflns_limit_k_max 14
_diffrn_reflns_limit_k_min -14
_diffrn_reflns_limit_l_max 25
_diffrn_reflns_limit_l_min -25
_diffrn_reflns_number 94905
_diffrn_reflns_point_group_measured_fraction_full 0.998
_diffrn_reflns_point_group_measured_fraction_max 0.986
_diffrn_reflns_theta_full 25.242
_diffrn_reflns_theta_max 30.271
_diffrn_reflns_theta_min 2.450
_diffrn_source 'sealed X-ray tube'
_diffrn_source_type 'INCOATEC microfocus'
_diffrn_standards_number 0
_exptl_absorpt_coefficient_mu 0.212
_exptl_absorpt_correction_T_max 0.7460
_exptl_absorpt_correction_T_min 0.6978
_exptl_absorpt_correction_type multi-scan
_exptl_absorpt_process_details
;
SADABS-2008/1 (Bruker,2008) was used for absorption correction. 
wR2(int) was 0.1071 before and 0.0413 after correction. 
The Ratio of minimum to maximum transmission is 0.9354. 
The \l/2 correction factor is 0.0015.
;
_exptl_crystal_colour 'clear yellow'
_exptl_crystal_colour_lustre clear
_exptl_crystal_colour_primary yellow
_exptl_crystal_density_diffrn 1.389
_exptl_crystal_description block
_exptl_crystal_F_000 749
_exptl_crystal_size_max 0.22
_exptl_crystal_size_mid 0.22
_exptl_crystal_size_min 0.18
_refine_diff_density_max 0.448
_refine_diff_density_min -0.235
_refine_diff_density_rms 0.048
_refine_ls_extinction_method none
_refine_ls_goodness_of_fit_ref 1.031
_refine_ls_hydrogen_treatment constr
_refine_ls_matrix_type full
_refine_ls_number_parameters 467
_refine_ls_number_reflns 10065
_refine_ls_number_restraints 9
_refine_ls_restrained_S_all 1.031
_refine_ls_R_factor_all 0.0354
_refine_ls_R_factor_gt 0.0319
_refine_ls_shift/su_max 0.001
_refine_ls_shift/su_mean 0.000
_refine_ls_structure_factor_coef Fsqd
_refine_ls_weighting_details 'w=1/[\s^2^(Fo^2^)+(0.0376P)^2^+0.8269P] where P=(Fo^2^+2Fc^2^)/3'
_refine_ls_weighting_scheme calc
_refine_ls_wR_factor_gt 0.0832
_refine_ls_wR_factor_ref 0.0855
_reflns_Friedel_coverage 0.000
_reflns_number_gt 9168
_reflns_number_total 10065
_reflns_threshold_expression 'I > 2\s(I)'
_cod_data_source_file jo7b03255_si_002.cif
_cod_data_source_block jane435_p-1
_cod_depositor_comments 'Adding full bibliography for 4033497.cif.'
_cod_database_code 4033497
_shelxl_version_number 2013-3
_shelx_space_group_comment
;
The symmetry employed for this shelxl refinement is uniquely defined
by the following loop, which should always be used as a source of
symmetry information in preference to the above space-group names.
They are only intended as comments.
;
_shelx_estimated_absorpt_t_max 0.963
_shelx_estimated_absorpt_t_min 0.955

loop_
_space_group_symop_operation_xyz
'x, y, z'
'-x, -y, -z'

loop_
_atom_site_label
_atom_site_type_symbol
_atom_site_fract_x
_atom_site_fract_y
_atom_site_fract_z
_atom_site_U_iso_or_equiv
_atom_site_adp_type
_atom_site_occupancy
_atom_site_site_symmetry_order
_atom_site_calc_flag
_atom_site_refinement_flags_posn
_atom_site_refinement_flags_adp
_atom_site_refinement_flags_occupancy
_atom_site_disorder_assembly
_atom_site_disorder_group
S1A S 0.49638(3) 0.18406(3) 0.30138(2) 0.01785(6) Uani 1 1 d . . . . .
O1A O 0.17550(9) 0.20843(8) 0.42990(4) 0.02362(16) Uani 1 1 d D . . . .
O2A O 0.48519(10) -0.18287(9) 0.47655(5) 0.02928(18) Uani 1 1 d . . . . .
O3A O 0.31361(11) -0.18838(10) 0.42698(6) 0.0337(2) Uani 1 1 d D . . . .
N1A N 0.41264(10) -0.14328(9) 0.42447(5) 0.02153(18) Uani 1 1 d . . . . .
N2A N 0.66734(10) -0.03544(10) 0.37705(5) 0.02137(18) Uani 1 1 d . . . . .
C1A C 0.31654(10) 0.18567(10) 0.30344(5) 0.01530(17) Uani 1 1 d . . . . .
H1A H 0.2853 0.2332 0.2537 0.018 Uiso 1 1 calc R . . . .
C2A C 0.32451(10) 0.03064(10) 0.31521(6) 0.01535(17) Uani 1 1 d . . . . .
H2A H 0.2309 0.0242 0.3451 0.018 Uiso 1 1 calc R . . . .
C3A C 0.43681(11) -0.04412(10) 0.36376(6) 0.01612(17) Uani 1 1 d . . . . .
C4A C 0.54114(10) 0.01693(10) 0.35585(6) 0.01635(17) Uani 1 1 d . . . . .
C5A C 0.21945(10) 0.26823(10) 0.36940(6) 0.01642(17) Uani 1 1 d . . . . .
C6A C 0.18810(10) 0.42385(10) 0.35827(6) 0.01559(17) Uani 1 1 d . . . . .
C7A C 0.13945(11) 0.49465(11) 0.42375(6) 0.01822(18) Uani 1 1 d . . . . .
H7A H 0.1248 0.4438 0.4731 0.022 Uiso 1 1 calc R . . . .
C8A C 0.11246(11) 0.63815(11) 0.41722(6) 0.02035(19) Uani 1 1 d . . . . .
H8A H 0.0789 0.6856 0.4619 0.024 Uiso 1 1 calc R . . . .
C9A C 0.13460(11) 0.71277(11) 0.34495(6) 0.02045(19) Uani 1 1 d . . . . .
H9A H 0.1182 0.8109 0.3404 0.025 Uiso 1 1 calc R . . . .
C10A C 0.18052(12) 0.64407(11) 0.27956(6) 0.0218(2) Uani 1 1 d . . . . .
H10A H 0.1937 0.6956 0.2303 0.026 Uiso 1 1 calc R . . . .
C11A C 0.20744(11) 0.49979(11) 0.28588(6) 0.01943(19) Uani 1 1 d . . . . .
H11A H 0.2390 0.4530 0.2410 0.023 Uiso 1 1 calc R . . . .
C12A C 0.35260(11) -0.02087(10) 0.23738(6) 0.01595(17) Uani 1 1 d . . . . .
C13A C 0.48873(11) -0.06159(11) 0.19207(6) 0.01967(19) Uani 1 1 d . . . . .
H13A H 0.5684 -0.0675 0.2122 0.024 Uiso 1 1 calc R . . . .
C14A C 0.50928(13) -0.09371(11) 0.11769(6) 0.0238(2) Uani 1 1 d . . . . .
H14A H 0.6023 -0.1191 0.0870 0.029 Uiso 1 1 calc R . . . .
C15A C 0.39424(14) -0.08868(11) 0.08835(6) 0.0256(2) Uani 1 1 d . . . . .
H15A H 0.4080 -0.1103 0.0376 0.031 Uiso 1 1 calc R . . . .
C16A C 0.25873(13) -0.05176(12) 0.13378(7) 0.0243(2) Uani 1 1 d . . . . .
H16A H 0.1800 -0.0506 0.1144 0.029 Uiso 1 1 calc R . . . .
C17A C 0.23778(11) -0.01652(11) 0.20742(6) 0.01945(19) Uani 1 1 d . . . . .
H17A H 0.1444 0.0108 0.2376 0.023 Uiso 1 1 calc R . . . .
C18A C 0.75113(13) 0.05406(15) 0.37508(9) 0.0334(3) Uani 1 1 d . . . . .
H18A H 0.8077 0.0631 0.3234 0.050 Uiso 1 1 calc GR . . . .
H18B H 0.8151 0.0115 0.4123 0.050 Uiso 1 1 calc GR . . . .
H18C H 0.6867 0.1475 0.3883 0.050 Uiso 1 1 calc GR . . . .
C19A C 0.74085(13) -0.18660(13) 0.39157(7) 0.0279(2) Uani 1 1 d . . . . .
H19A H 0.7380 -0.2136 0.4469 0.042 Uiso 1 1 calc GR . . . .
H19B H 0.8403 -0.2102 0.3647 0.042 Uiso 1 1 calc GR . . . .
H19C H 0.6936 -0.2376 0.3729 0.042 Uiso 1 1 calc GR . . . .
S1B S 0.56699(2) 0.56264(3) 0.23169(2) 0.01521(5) Uani 1 1 d . . . . .
O1B O 0.76881(8) 0.28447(8) 0.11385(5) 0.02356(16) Uani 1 1 d . . . . .
O2B O 1.07344(8) 0.31360(9) 0.20241(5) 0.02604(17) Uani 1 1 d . . . . .
O3B O 0.95763(9) 0.24007(9) 0.31087(5) 0.02626(17) Uani 1 1 d . . . . .
N1B N 0.96080(9) 0.32451(9) 0.25078(5) 0.01855(16) Uani 1 1 d . . . . .
N2B N 0.66940(9) 0.44535(9) 0.35915(5) 0.01787(16) Uani 1 1 d . . . . .
C1B C 0.68670(10) 0.52382(10) 0.13959(5) 0.01364(16) Uani 1 1 d . . . . .
H1B H 0.6593 0.6060 0.0996 0.016 Uiso 1 1 calc R . . . .
C2B C 0.83764(10) 0.49834(10) 0.15237(5) 0.01417(16) Uani 1 1 d . . . . .
H2B H 0.9082 0.4290 0.1175 0.017 Uiso 1 1 calc R . . . .
C3B C 0.83758(10) 0.43099(10) 0.23395(5) 0.01508(17) Uani 1 1 d . . . . .
C4B C 0.70503(10) 0.46514(10) 0.28298(5) 0.01451(17) Uani 1 1 d . . . . .
C5B C 0.67020(10) 0.39525(10) 0.11741(5) 0.01515(17) Uani 1 1 d . . . . .
C6B C 0.52782(10) 0.41111(10) 0.10286(5) 0.01475(17) Uani 1 1 d . . . . .
C7B C 0.42271(11) 0.54285(10) 0.09289(5) 0.01632(17) Uani 1 1 d . . . . .
H7B H 0.4410 0.6257 0.0955 0.020 Uiso 1 1 calc R . . . .
C8B C 0.29164(11) 0.55318(11) 0.07911(6) 0.01851(18) Uani 1 1 d . . . . .
H8B H 0.2208 0.6430 0.0717 0.022 Uiso 1 1 calc R . . . .
C9B C 0.26442(11) 0.43191(12) 0.07627(6) 0.02057(19) Uani 1 1 d . . . . .
H9B H 0.1743 0.4390 0.0676 0.025 Uiso 1 1 calc R . . . .
C10B C 0.36831(12) 0.30004(12) 0.08602(6) 0.0209(2) Uani 1 1 d . . . . .
H10B H 0.3491 0.2174 0.0839 0.025 Uiso 1 1 calc R . . . .
C11B C 0.49999(11) 0.28956(11) 0.09885(6) 0.01783(18) Uani 1 1 d . . . . .
H11B H 0.5714 0.1997 0.1049 0.021 Uiso 1 1 calc R . . . .
C12B C 0.87123(10) 0.63462(10) 0.13322(6) 0.01600(17) Uani 1 1 d . . . . .
C13B C 0.86351(12) 0.71391(12) 0.18928(6) 0.0229(2) Uani 1 1 d . . . . .
H13B H 0.8453 0.6788 0.2421 0.028 Uiso 1 1 calc R . . . .
C14B C 0.88224(14) 0.84462(13) 0.16873(8) 0.0303(2) Uani 1 1 d . . . . .
H14B H 0.8755 0.8985 0.2076 0.036 Uiso 1 1 calc R . . . .
C15B C 0.91066(13) 0.89648(13) 0.09195(8) 0.0312(3) Uani 1 1 d . . . . .
H15B H 0.9205 0.9868 0.0781 0.037 Uiso 1 1 calc R . . . .
C16B C 0.92470(13) 0.81547(13) 0.03545(7) 0.0291(2) Uani 1 1 d . . . . .
H16B H 0.9480 0.8485 -0.0173 0.035 Uiso 1 1 calc R . . . .
C17B C 0.90465(11) 0.68603(12) 0.05617(6) 0.0218(2) Uani 1 1 d . . . . .
H17B H 0.9139 0.6314 0.0171 0.026 Uiso 1 1 calc R . . . .
C18B C 0.76830(13) 0.42414(13) 0.41031(6) 0.0257(2) Uani 1 1 d . . . . .
H18D H 0.7988 0.3254 0.4328 0.038 Uiso 1 1 calc GR . . . .
H18E H 0.7205 0.4849 0.4515 0.038 Uiso 1 1 calc GR . . . .
H18F H 0.8518 0.4479 0.3809 0.038 Uiso 1 1 calc GR . . . .
C19B C 0.52028(12) 0.47166(11) 0.39772(6) 0.0210(2) Uani 1 1 d . . . . .
H19D H 0.4779 0.5686 0.4108 0.032 Uiso 1 1 calc GR . . . .
H19E H 0.5164 0.4060 0.4448 0.032 Uiso 1 1 calc GR . . . .
H19F H 0.4669 0.4580 0.3633 0.032 Uiso 1 1 calc GR . . . .
O4S O 0.9951(14) 0.0069(17) 0.5141(4) 0.0530(19) Uani 0.25 1 d D U P A -1
H4SA H 0.9221 0.0811 0.5185 0.080 Uiso 0.25 1 d DG . P A -1
H4SB H 0.9615 -0.0601 0.5268 0.080 Uiso 0.25 1 d DG . P A -1

loop_
_atom_site_aniso_label
_atom_site_aniso_U_11
_atom_site_aniso_U_22
_atom_site_aniso_U_33
_atom_site_aniso_U_23
_atom_site_aniso_U_13
_atom_site_aniso_U_12
S1A 0.01721(11) 0.01574(11) 0.02026(12) 0.00051(8) -0.00231(9) -0.00726(9)
O1A 0.0296(4) 0.0211(4) 0.0167(3) -0.0006(3) 0.0003(3) -0.0083(3)
O2A 0.0377(5) 0.0295(4) 0.0196(4) 0.0079(3) -0.0119(3) -0.0115(4)
O3A 0.0417(5) 0.0313(5) 0.0369(5) 0.0093(4) -0.0117(4) -0.0261(4)
N1A 0.0269(4) 0.0181(4) 0.0196(4) 0.0025(3) -0.0051(3) -0.0094(3)
N2A 0.0173(4) 0.0233(4) 0.0233(4) -0.0044(3) -0.0071(3) -0.0037(3)
C1A 0.0152(4) 0.0143(4) 0.0149(4) -0.0007(3) -0.0033(3) -0.0035(3)
C2A 0.0153(4) 0.0148(4) 0.0160(4) -0.0004(3) -0.0038(3) -0.0053(3)
C3A 0.0181(4) 0.0143(4) 0.0155(4) 0.0009(3) -0.0048(3) -0.0052(3)
C4A 0.0168(4) 0.0164(4) 0.0148(4) -0.0019(3) -0.0034(3) -0.0040(3)
C5A 0.0160(4) 0.0169(4) 0.0152(4) -0.0017(3) -0.0039(3) -0.0037(3)
C6A 0.0138(4) 0.0163(4) 0.0155(4) -0.0019(3) -0.0029(3) -0.0036(3)
C7A 0.0177(4) 0.0201(4) 0.0156(4) -0.0027(3) -0.0035(3) -0.0044(4)
C8A 0.0204(5) 0.0208(5) 0.0200(5) -0.0066(4) -0.0052(4) -0.0041(4)
C9A 0.0187(4) 0.0171(4) 0.0261(5) -0.0036(4) -0.0052(4) -0.0056(4)
C10A 0.0239(5) 0.0185(5) 0.0203(5) 0.0004(4) -0.0017(4) -0.0071(4)
C11A 0.0225(5) 0.0176(4) 0.0156(4) -0.0024(3) -0.0015(4) -0.0049(4)
C12A 0.0186(4) 0.0124(4) 0.0170(4) -0.0004(3) -0.0049(3) -0.0051(3)
C13A 0.0193(5) 0.0167(4) 0.0210(5) -0.0026(4) -0.0034(4) -0.0039(4)
C14A 0.0292(5) 0.0163(4) 0.0210(5) -0.0034(4) 0.0004(4) -0.0047(4)
C15A 0.0420(7) 0.0165(4) 0.0188(5) -0.0018(4) -0.0072(4) -0.0098(4)
C16A 0.0348(6) 0.0201(5) 0.0233(5) 0.0013(4) -0.0136(4) -0.0122(4)
C17A 0.0215(5) 0.0171(4) 0.0216(5) 0.0005(4) -0.0072(4) -0.0080(4)
C18A 0.0211(5) 0.0405(7) 0.0456(7) -0.0150(6) -0.0088(5) -0.0119(5)
C19A 0.0244(5) 0.0265(5) 0.0262(5) -0.0039(4) -0.0111(4) 0.0035(4)
S1B 0.01220(10) 0.01808(11) 0.01373(10) -0.00203(8) -0.00219(8) -0.00335(8)
O1B 0.0190(3) 0.0186(3) 0.0328(4) -0.0063(3) -0.0067(3) -0.0032(3)
O2B 0.0128(3) 0.0283(4) 0.0318(4) 0.0022(3) -0.0029(3) -0.0047(3)
O3B 0.0259(4) 0.0231(4) 0.0242(4) 0.0080(3) -0.0092(3) -0.0044(3)
N1B 0.0156(4) 0.0180(4) 0.0219(4) 0.0010(3) -0.0063(3) -0.0054(3)
N2B 0.0203(4) 0.0212(4) 0.0130(4) -0.0004(3) -0.0033(3) -0.0087(3)
C1B 0.0131(4) 0.0157(4) 0.0121(4) -0.0009(3) -0.0020(3) -0.0055(3)
C2B 0.0123(4) 0.0164(4) 0.0137(4) -0.0005(3) -0.0020(3) -0.0055(3)
C3B 0.0138(4) 0.0160(4) 0.0153(4) 0.0008(3) -0.0047(3) -0.0049(3)
C4B 0.0161(4) 0.0143(4) 0.0143(4) -0.0001(3) -0.0043(3) -0.0062(3)
C5B 0.0158(4) 0.0170(4) 0.0134(4) -0.0008(3) -0.0025(3) -0.0070(3)
C6B 0.0159(4) 0.0181(4) 0.0116(4) -0.0008(3) -0.0023(3) -0.0080(3)
C7B 0.0180(4) 0.0181(4) 0.0140(4) -0.0010(3) -0.0037(3) -0.0074(4)
C8B 0.0166(4) 0.0236(5) 0.0148(4) -0.0015(3) -0.0035(3) -0.0062(4)
C9B 0.0186(4) 0.0310(5) 0.0160(4) -0.0029(4) -0.0026(3) -0.0131(4)
C10B 0.0235(5) 0.0252(5) 0.0193(5) -0.0032(4) -0.0024(4) -0.0148(4)
C11B 0.0203(4) 0.0181(4) 0.0162(4) -0.0022(3) -0.0020(3) -0.0086(4)
C12B 0.0121(4) 0.0180(4) 0.0182(4) 0.0005(3) -0.0033(3) -0.0064(3)
C13B 0.0263(5) 0.0239(5) 0.0219(5) -0.0033(4) -0.0017(4) -0.0137(4)
C14B 0.0326(6) 0.0260(6) 0.0383(7) -0.0074(5) -0.0036(5) -0.0167(5)
C15B 0.0271(6) 0.0238(5) 0.0461(7) 0.0062(5) -0.0099(5) -0.0158(5)
C16B 0.0277(6) 0.0324(6) 0.0299(6) 0.0120(5) -0.0096(5) -0.0183(5)
C17B 0.0211(5) 0.0270(5) 0.0191(5) 0.0029(4) -0.0052(4) -0.0122(4)
C18B 0.0321(6) 0.0318(6) 0.0177(5) 0.0007(4) -0.0115(4) -0.0135(5)
C19B 0.0235(5) 0.0229(5) 0.0151(4) -0.0024(4) 0.0022(4) -0.0096(4)
O4S 0.033(2) 0.054(3) 0.053(6) 0.011(5) 0.012(5) -0.015(2)

loop_
_atom_type_symbol
_atom_type_description
_atom_type_scat_dispersion_real
_atom_type_scat_dispersion_imag
_atom_type_scat_source
C C 0.0033 0.0016 'International Tables Vol C Tables 4.2.6.8 and 6.1.1.4'
H H 0.0000 0.0000 'International Tables Vol C Tables 4.2.6.8 and 6.1.1.4'
N N 0.0061 0.0033 'International Tables Vol C Tables 4.2.6.8 and 6.1.1.4'
O O 0.0106 0.0060 'International Tables Vol C Tables 4.2.6.8 and 6.1.1.4'
S S 0.1246 0.1234 'International Tables Vol C Tables 4.2.6.8 and 6.1.1.4'

loop_
_geom_angle_atom_site_label_1
_geom_angle_atom_site_label_2
_geom_angle_atom_site_label_3
_geom_angle
C4A S1A C1A 91.92(5)
O2A N1A C3A 120.62(9)
O3A N1A O2A 121.14(9)
O3A N1A C3A 118.20(9)
C4A N2A C18A 121.49(10)
C4A N2A C19A 122.18(10)
C19A N2A C18A 115.62(10)
C2A C1A S1A 106.76(6)
C5A C1A S1A 106.27(7)
C5A C1A C2A 113.34(8)
C3A C2A C1A 104.45(8)
C3A C2A C12A 116.17(8)
C12A C2A C1A 109.52(8)
N1A C3A C2A 118.98(9)
N1A C3A C4A 123.53(9)
C4A C3A C2A 115.54(8)
N2A C4A S1A 118.13(8)
N2A C4A C3A 130.30(10)
C3A C4A S1A 111.32(7)
O1A C5A C1A 121.04(9)
O1A C5A C6A 121.61(9)
C6A C5A C1A 117.25(8)
C7A C6A C5A 117.92(9)
C11A C6A C5A 122.79(9)
C11A C6A C7A 119.29(9)
C8A C7A C6A 120.55(9)
C7A C8A C9A 119.86(9)
C10A C9A C8A 120.07(10)
C9A C10A C11A 120.23(10)
C10A C11A C6A 119.98(9)
C13A C12A C2A 121.90(9)
C17A C12A C2A 119.27(9)
C17A C12A C13A 118.62(9)
C14A C13A C12A 120.77(10)
C15A C14A C13A 120.12(10)
C14A C15A C16A 119.52(10)
C15A C16A C17A 120.31(10)
C16A C17A C12A 120.61(10)
C4B S1B C1B 91.85(4)
O2B N1B O3B 121.66(9)
O2B N1B C3B 117.33(9)
O3B N1B C3B 120.97(9)
C4B N2B C18B 122.87(9)
C4B N2B C19B 121.32(9)
C18B N2B C19B 114.72(9)
C2B C1B S1B 106.32(6)
C5B C1B S1B 106.96(6)
C5B C1B C2B 113.70(8)
C3B C2B C1B 104.26(7)
C3B C2B C12B 115.96(8)
C12B C2B C1B 110.66(8)
N1B C3B C2B 118.03(8)
N1B C3B C4B 125.36(9)
C4B C3B C2B 115.64(8)
N2B C4B S1B 117.29(7)
N2B C4B C3B 131.39(9)
C3B C4B S1B 111.13(7)
O1B C5B C1B 120.68(9)
O1B C5B C6B 121.96(9)
C6B C5B C1B 117.34(8)
C7B C6B C5B 122.05(9)
C7B C6B C11B 119.46(9)
C11B C6B C5B 118.49(9)
C8B C7B C6B 120.29(9)
C9B C8B C7B 119.80(10)
C8B C9B C10B 120.46(10)
C11B C10B C9B 119.84(10)
C10B C11B C6B 120.14(10)
C13B C12B C2B 122.68(9)
C13B C12B C17B 118.33(10)
C17B C12B C2B 118.92(9)
C12B C13B C14B 120.54(11)
C15B C14B C13B 120.44(12)
C14B C15B C16B 119.48(11)
C15B C16B C17B 119.83(11)
C16B C17B C12B 121.28(11)

loop_
_geom_bond_atom_site_label_1
_geom_bond_atom_site_label_2
_geom_bond_distance
S1A C1A 1.8314(10)
S1A C4A 1.7640(10)
O1A C5A 1.2166(12)
O2A N1A 1.2527(12)
O3A N1A 1.2526(13)
N1A C3A 1.3872(13)
N2A C4A 1.3262(13)
N2A C18A 1.4651(15)
N2A C19A 1.4581(15)
C1A C2A 1.5413(13)
C1A C5A 1.5243(13)
C2A C3A 1.5032(13)
C2A C12A 1.5216(13)
C3A C4A 1.3965(14)
C5A C6A 1.4940(14)
C6A C7A 1.3982(13)
C6A C11A 1.3961(14)
C7A C8A 1.3840(15)
C8A C9A 1.3923(15)
C9A C10A 1.3862(15)
C10A C11A 1.3923(14)
C12A C13A 1.3943(14)
C12A C17A 1.3941(14)
C13A C14A 1.3922(15)
C14A C15A 1.3871(17)
C15A C16A 1.3891(18)
C16A C17A 1.3907(15)
S1B C1B 1.8269(10)
S1B C4B 1.7591(10)
O1B C5B 1.2131(12)
O2B N1B 1.2510(12)
O3B N1B 1.2528(12)
N1B C3B 1.3873(12)
N2B C4B 1.3294(12)
N2B C18B 1.4634(13)
N2B C19B 1.4671(14)
C1B C2B 1.5401(13)
C1B C5B 1.5302(13)
C2B C3B 1.5004(13)
C2B C12B 1.5216(13)
C3B C4B 1.3937(13)
C5B C6B 1.4916(13)
C6B C7B 1.3969(14)
C6B C11B 1.3997(13)
C7B C8B 1.3890(14)
C8B C9B 1.3879(15)
C9B C10B 1.3918(16)
C10B C11B 1.3880(14)
C12B C13B 1.3885(14)
C12B C17B 1.3959(14)
C13B C14B 1.3949(16)
C14B C15B 1.3864(19)
C15B C16B 1.387(2)
C16B C17B 1.3882(16)

loop_
_geom_torsion_atom_site_label_1
_geom_torsion_atom_site_label_2
_geom_torsion_atom_site_label_3
_geom_torsion_atom_site_label_4
_geom_torsion
S1A C1A C2A C3A 32.28(9)
S1A C1A C2A C12A -92.80(8)
S1A C1A C5A O1A -104.73(10)
S1A C1A C5A C6A 71.67(9)
O1A C5A C6A C7A 16.26(14)
O1A C5A C6A C11A -164.73(10)
O2A N1A C3A C2A -162.96(10)
O2A N1A C3A C4A 0.37(16)
O3A N1A C3A C2A 14.76(14)
O3A N1A C3A C4A 178.10(10)
N1A C3A C4A S1A -154.31(8)
N1A C3A C4A N2A 31.66(17)
C1A S1A C4A N2A -175.54(8)
C1A S1A C4A C3A 9.63(8)
C1A C2A C3A N1A 136.98(9)
C1A C2A C3A C4A -27.66(11)
C1A C2A C12A C13A 79.41(11)
C1A C2A C12A C17A -95.21(10)
C1A C5A C6A C7A -160.11(9)
C1A C5A C6A C11A 18.90(14)
C2A C1A C5A O1A 12.22(13)
C2A C1A C5A C6A -171.38(8)
C2A C3A C4A S1A 9.55(11)
C2A C3A C4A N2A -164.48(10)
C2A C12A C13A C14A -172.99(9)
C2A C12A C17A C16A 174.63(9)
C3A C2A C12A C13A -38.57(13)
C3A C2A C12A C17A 146.81(9)
C4A S1A C1A C2A -24.92(7)
C4A S1A C1A C5A 96.34(7)
C5A C1A C2A C3A -84.38(9)
C5A C1A C2A C12A 150.54(8)
C5A C6A C7A C8A 178.18(9)
C5A C6A C11A C10A -177.97(10)
C6A C7A C8A C9A -0.36(16)
C7A C6A C11A C10A 1.03(15)
C7A C8A C9A C10A 1.44(16)
C8A C9A C10A C11A -1.28(16)
C9A C10A C11A C6A 0.04(16)
C11A C6A C7A C8A -0.87(15)
C12A C2A C3A N1A -102.28(11)
C12A C2A C3A C4A 93.08(11)
C12A C13A C14A C15A -1.52(16)
C13A C12A C17A C16A -0.17(15)
C13A C14A C15A C16A -0.16(16)
C14A C15A C16A C17A 1.66(16)
C15A C16A C17A C12A -1.50(16)
C17A C12A C13A C14A 1.67(15)
C18A N2A C4A S1A 16.76(14)
C18A N2A C4A C3A -169.55(11)
C19A N2A C4A S1A -153.14(9)
C19A N2A C4A C3A 20.55(17)
S1B C1B C2B C3B 33.45(8)
S1B C1B C2B C12B -91.89(8)
S1B C1B C5B O1B -114.47(9)
S1B C1B C5B C6B 63.78(9)
O1B C5B C6B C7B -167.96(10)
O1B C5B C6B C11B 11.76(14)
O2B N1B C3B C2B 16.48(13)
O2B N1B C3B C4B -175.34(10)
O3B N1B C3B C2B -161.15(9)
O3B N1B C3B C4B 7.04(16)
N1B C3B C4B S1B -160.68(8)
N1B C3B C4B N2B 24.63(17)
C1B S1B C4B N2B -172.68(8)
C1B S1B C4B C3B 11.80(8)
C1B C2B C3B N1B 141.98(9)
C1B C2B C3B C4B -27.35(11)
C1B C2B C12B C13B 101.08(11)
C1B C2B C12B C17B -75.79(11)
C1B C5B C6B C7B 13.81(13)
C1B C5B C6B C11B -166.47(8)
C2B C1B C5B O1B 2.57(13)
C2B C1B C5B C6B -179.18(8)
C2B C3B C4B S1B 7.75(11)
C2B C3B C4B N2B -166.93(10)
C2B C12B C13B C14B -173.97(10)
C2B C12B C17B C16B 174.67(10)
C3B C2B C12B C13B -17.36(13)
C3B C2B C12B C17B 165.77(9)
C4B S1B C1B C2B -26.83(7)
C4B S1B C1B C5B 94.98(7)
C5B C1B C2B C3B -83.96(9)
C5B C1B C2B C12B 150.70(8)
C5B C6B C7B C8B 179.73(9)
C5B C6B C11B C10B 179.47(9)
C6B C7B C8B C9B 0.85(15)
C7B C6B C11B C10B -0.80(14)
C7B C8B C9B C10B -0.93(15)
C8B C9B C10B C11B 0.14(16)
C9B C10B C11B C6B 0.73(15)
C11B C6B C7B C8B 0.01(14)
C12B C2B C3B N1B -96.12(10)
C12B C2B C3B C4B 94.56(10)
C12B C13B C14B C15B -0.82(19)
C13B C12B C17B C16B -2.33(16)
C13B C14B C15B C16B -1.95(19)
C14B C15B C16B C17B 2.54(18)
C15B C16B C17B C12B -0.39(17)
C17B C12B C13B C14B 2.92(16)
C18B N2B C4B S1B -152.57(8)
C18B N2B C4B C3B 21.85(17)
C19B N2B C4B S1B 14.87(13)
C19B N2B C4B C3B -170.71(10)
